data_1547058
loop_
_publ_author_name
'Meng, Jiang'
'Jia, Renmeng'
'Leng, Jiaying'
'Wen, Min'
'Yu, Xingxin'
'Deng, Wei-Ping'

_publ_section_title
;
 Carbon-Carbon Bond Formation by Reaction of Rhodium Azavinylcarbenes with
 Secondary Amides: Access to Indigo Analogues from Isatins.
;
_journal_issue 17
_journal_name_full 'Organic letters'
_journal_page_first 4520
_journal_page_last 4523
_journal_paper_doi 10.1021/acs.orglett.7b02096
_journal_volume 19
_journal_year 2017
_chemical_formula_sum 'C24 H18 Cl4 N2 O4 S'
_chemical_formula_weight 572.26
_chemical_name_systematic
; 
 ? 
;
_space_group_crystal_system monoclinic
_space_group_IT_number 14
_space_group_name_Hall '-P 2ybc'
_space_group_name_H-M_alt 'P 1 21/c 1'
_symmetry_space_group_name_Hall '-P 2ybc'
_symmetry_space_group_name_H-M 'P 1 21/c 1'
_atom_sites_solution_hydrogens mixed
_audit_creation_method SHELXL-2013
_cell_angle_alpha 90
_cell_angle_beta 101.576(2)
_cell_angle_gamma 90
_cell_formula_units_Z 4
_cell_length_a 12.3024(12)
_cell_length_b 11.6242(12)
_cell_length_c 18.662(2)
_cell_measurement_reflns_used 2964
_cell_measurement_temperature 293(2)
_cell_measurement_theta_max 47.395
_cell_measurement_theta_min 4.869
_cell_volume 2614.5(5)
_computing_cell_refinement 'Bruker SMART'
_computing_data_collection 'Bruker SMART'
_computing_data_reduction 'Bruker SHELXTL'
_computing_molecular_graphics 'Bruker SHELXTL'
_computing_publication_material 'Bruker SHELXTL'
_computing_structure_refinement 'SHELXL-2013 (Sheldrick, 2013)'
_computing_structure_solution 'Bruker SHELXTL'
_diffrn_ambient_temperature 293(2)
_diffrn_measured_fraction_theta_full 1.000
_diffrn_measured_fraction_theta_max 1.000
_diffrn_measurement_device_type 'CCD area detector'
_diffrn_measurement_method 'phi and omega scans'
_diffrn_radiation_type MoK\a
_diffrn_radiation_wavelength 0.71073
_diffrn_reflns_av_R_equivalents 0.0379
_diffrn_reflns_av_unetI/netI 0.0411
_diffrn_reflns_Laue_measured_fraction_full 1.000
_diffrn_reflns_Laue_measured_fraction_max 1.000
_diffrn_reflns_limit_h_max 14
_diffrn_reflns_limit_h_min -13
_diffrn_reflns_limit_k_max 12
_diffrn_reflns_limit_k_min -14
_diffrn_reflns_limit_l_max 18
_diffrn_reflns_limit_l_min -22
_diffrn_reflns_number 14740
_diffrn_reflns_point_group_measured_fraction_full 1.000
_diffrn_reflns_point_group_measured_fraction_max 1.000
_diffrn_reflns_theta_full 25.242
_diffrn_reflns_theta_max 25.497
_diffrn_reflns_theta_min 1.690
_exptl_absorpt_coefficient_mu 0.566
_exptl_absorpt_correction_T_max 0.7456
_exptl_absorpt_correction_T_min 0.6699
_exptl_absorpt_correction_type multi-scan
_exptl_absorpt_process_details sadabs
_exptl_crystal_colour red
_exptl_crystal_density_diffrn 1.454
_exptl_crystal_description prismatic
_exptl_crystal_F_000 1168
_exptl_crystal_size_max 0.200
_exptl_crystal_size_mid 0.160
_exptl_crystal_size_min 0.110
_refine_diff_density_max 0.442
_refine_diff_density_min -0.353
_refine_diff_density_rms 0.052
_refine_ls_extinction_method none
_refine_ls_goodness_of_fit_ref 1.043
_refine_ls_hydrogen_treatment mixed
_refine_ls_matrix_type full
_refine_ls_number_parameters 361
_refine_ls_number_reflns 4872
_refine_ls_number_restraints 44
_refine_ls_restrained_S_all 1.068
_refine_ls_R_factor_all 0.0810
_refine_ls_R_factor_gt 0.0572
_refine_ls_shift/su_max 0.001
_refine_ls_shift/su_mean 0.000
_refine_ls_structure_factor_coef Fsqd
_refine_ls_weighting_details 'w=1/[\s^2^(Fo^2^)+(0.0783P)^2^+1.0793P] where P=(Fo^2^+2Fc^2^)/3'
_refine_ls_weighting_scheme calc
_refine_ls_wR_factor_gt 0.1468
_refine_ls_wR_factor_ref 0.1636
_reflns_Friedel_coverage 0.000
_reflns_number_gt 3428
_reflns_number_total 4872
_reflns_threshold_expression 'I > 2\s(I)'
_cod_data_source_file ol7b02096_si_002.cif
_cod_data_source_block cd16580
_cod_original_cell_volume 2614.4(5)
_cod_database_code 1547058
_shelx_space_group_comment
; 
The symmetry employed for this shelxl refinement is uniquely defined 
by the following loop, which should always be used as a source of 
symmetry information in preference to the above space-group names. 
They are only intended as comments. 
;
_shelx_estimated_absorpt_t_min 0.895
_shelx_estimated_absorpt_t_max 0.940
_shelxl_version_number 2013-4

loop_
_space_group_symop_operation_xyz
'x, y, z'
'-x, y+1/2, -z+1/2'
'-x, -y, -z'
'x, -y-1/2, z-1/2'

loop_
_atom_site_label
_atom_site_type_symbol
_atom_site_fract_x
_atom_site_fract_y
_atom_site_fract_z
_atom_site_U_iso_or_equiv
_atom_site_adp_type
_atom_site_occupancy
_atom_site_site_symmetry_order
_atom_site_calc_flag
_atom_site_refinement_flags_posn
_atom_site_refinement_flags_adp
_atom_site_refinement_flags_occupancy
_atom_site_disorder_assembly
_atom_site_disorder_group
S1 S 0.34669(6) 0.43655(6) 0.14894(4) 0.0516(2) Uani 1 1 d . . . . .
Cl1 Cl 0.27505(9) 0.61572(10) 0.61183(5) 0.0879(4) Uani 1 1 d . . . . .
N1 N 0.5129(2) 0.6305(2) 0.36993(14) 0.0549(6) Uani 1 1 d D . . . .
N2 N 0.4406(2) 0.41066(19) 0.22313(13) 0.0472(6) Uani 1 1 d D . . . .
O1 O 0.33595(18) 0.39378(17) 0.34616(11) 0.0602(6) Uani 1 1 d . . . . .
O2 O 0.6040(2) 0.66644(19) 0.25023(15) 0.0861(8) Uani 1 1 d . . . . .
O3 O 0.38678(19) 0.53159(19) 0.11374(12) 0.0679(6) Uani 1 1 d . . . . .
O4 O 0.32606(19) 0.32908(19) 0.11221(12) 0.0681(6) Uani 1 1 d . . . . .
C1 C 0.4649(2) 0.6393(2) 0.43121(15) 0.0493(7) Uani 1 1 d . . . . .
C2 C 0.4843(3) 0.7210(3) 0.48623(17) 0.0595(8) Uani 1 1 d . . . . .
H2 H 0.5355 0.7799 0.4862 0.071 Uiso 1 1 calc R U . . .
C3 C 0.4246(3) 0.7116(3) 0.54117(17) 0.0648(9) Uani 1 1 d . . . . .
H3 H 0.4357 0.7649 0.5791 0.078 Uiso 1 1 calc R U . . .
C4 C 0.3477(3) 0.6231(3) 0.54056(17) 0.0607(8) Uani 1 1 d . . . . .
C5 C 0.3288(3) 0.5419(3) 0.48633(16) 0.0551(7) Uani 1 1 d . . . . .
H5 H 0.2782 0.4826 0.4867 0.066 Uiso 1 1 calc R U . . .
C6 C 0.3882(2) 0.5517(2) 0.43089(15) 0.0477(7) Uani 1 1 d . . . . .
C7 C 0.3868(2) 0.4812(2) 0.36556(15) 0.0457(6) Uani 1 1 d . . . . .
C8 C 0.4683(2) 0.5407(2) 0.32662(15) 0.0454(6) Uani 1 1 d . . . . .
C9 C 0.4942(2) 0.5068(2) 0.26211(15) 0.0446(6) Uani 1 1 d . . . . .
C10 C 0.5799(3) 0.5676(3) 0.23107(16) 0.0541(7) Uani 1 1 d . . . . .
C11 C 0.6392(2) 0.5095(3) 0.17905(16) 0.0524(7) Uani 1 1 d . . . . .
C12 C 0.6663(3) 0.3937(3) 0.18409(18) 0.0605(8) Uani 1 1 d . . . . .
H12 H 0.6437 0.3478 0.2192 0.073 Uiso 1 1 calc R U . . .
C13 C 0.7274(3) 0.3469(4) 0.1366(2) 0.0837(12) Uani 1 1 d . . . . .
H13 H 0.7486 0.2700 0.1405 0.100 Uiso 1 1 calc R U . . .
C14 C 0.7565(3) 0.4162(5) 0.0829(3) 0.1013(16) Uani 1 1 d . . . . .
H14 H 0.7956 0.3844 0.0499 0.122 Uiso 1 1 calc R U . . .
C15 C 0.7292(4) 0.5296(5) 0.0774(2) 0.0938(13) Uani 1 1 d . . . . .
H15 H 0.7489 0.5744 0.0408 0.113 Uiso 1 1 calc R U . . .
C16 C 0.6723(3) 0.5779(3) 0.12624(19) 0.0708(9) Uani 1 1 d . . . . .
H16 H 0.6561 0.6561 0.1239 0.085 Uiso 1 1 calc R U . . .
C17 C 0.2261(2) 0.4791(3) 0.17825(16) 0.0531(7) Uani 1 1 d . . . . .
C18 C 0.2111(3) 0.5925(3) 0.1939(2) 0.0737(10) Uani 1 1 d . . . . .
H18 H 0.2624 0.6478 0.1866 0.088 Uiso 1 1 calc R U . . .
C19 C 0.1184(3) 0.6233(4) 0.2207(3) 0.0889(12) Uani 1 1 d . . . . .
H19 H 0.1081 0.7002 0.2313 0.107 Uiso 1 1 calc R U . . .
C20 C 0.0413(3) 0.5446(4) 0.2322(2) 0.0805(11) Uani 1 1 d . . . . .
C21 C 0.0591(3) 0.4321(4) 0.2161(2) 0.0893(12) Uani 1 1 d . . . . .
H21 H 0.0077 0.3769 0.2234 0.107 Uiso 1 1 calc R U . . .
C22 C 0.1503(3) 0.3980(3) 0.1897(2) 0.0778(11) Uani 1 1 d . . . . .
H22 H 0.1607 0.3209 0.1796 0.093 Uiso 1 1 calc R U . . .
C23 C -0.0602(4) 0.5791(5) 0.2618(3) 0.1199(18) Uani 1 1 d . . . . .
H23A H -0.1175 0.5227 0.2477 0.180 Uiso 1 1 calc R U . . .
H23B H -0.0862 0.6527 0.2421 0.180 Uiso 1 1 calc R U . . .
H23C H -0.0410 0.5838 0.3141 0.180 Uiso 1 1 calc R U . . .
C24 C 0.0888(19) 0.2381(16) 1.0054(9) 0.199(3) Uani 0.5 1 d . U P A 1
H24 H 0.1583 0.2762 1.0280 0.239 Uiso 0.5 1 calc R U P A 1
Cl2 Cl 0.1056(11) 0.1879(10) 0.9104(5) 0.182(3) Uani 0.5 1 d . U P A 1
Cl3 Cl 0.0817(7) 0.1318(4) 1.0475(3) 0.213(2) Uani 0.5 1 d . U P A 1
Cl4 Cl -0.0014(9) 0.3360(7) 0.9843(6) 0.218(3) Uani 0.5 1 d . U P A 1
C24' C 0.025(2) 0.2183(16) 0.9701(9) 0.200(3) Uani 0.5 1 d . U P B 2
H24' H -0.0474 0.2074 0.9373 0.240 Uiso 0.5 1 calc R U P B 2
Cl2' Cl 0.0880(10) 0.1702(12) 0.9166(6) 0.206(5) Uani 0.5 1 d . . P B 2
Cl3' Cl -0.0166(5) 0.1608(4) 1.0413(2) 0.1713(17) Uani 0.5 1 d . . P B 2
Cl4' Cl 0.0056(4) 0.3766(5) 0.9780(4) 0.1289(15) Uani 0.5 1 d . . P B 2
H1A H 0.553(2) 0.679(2) 0.3571(17) 0.057(9) Uiso 1 1 d D . . . .
H2A H 0.419(2) 0.3590(19) 0.2462(14) 0.042(8) Uiso 1 1 d D . . . .

loop_
_atom_site_aniso_label
_atom_site_aniso_U_11
_atom_site_aniso_U_22
_atom_site_aniso_U_33
_atom_site_aniso_U_23
_atom_site_aniso_U_13
_atom_site_aniso_U_12
S1 0.0647(5) 0.0479(4) 0.0445(4) 0.0012(3) 0.0165(3) 0.0059(3)
Cl1 0.0937(7) 0.1188(8) 0.0606(6) -0.0136(5) 0.0381(5) 0.0192(6)
N1 0.0736(17) 0.0424(14) 0.0545(16) -0.0039(12) 0.0265(13) -0.0076(13)
N2 0.0641(15) 0.0358(13) 0.0452(14) 0.0031(10) 0.0198(12) 0.0010(11)
O1 0.0785(14) 0.0527(12) 0.0556(13) -0.0067(10) 0.0284(11) -0.0153(11)
O2 0.133(2) 0.0458(13) 0.0992(19) -0.0083(13) 0.0707(17) -0.0210(13)
O3 0.0772(15) 0.0707(14) 0.0594(13) 0.0223(11) 0.0222(11) 0.0052(11)
O4 0.0844(15) 0.0638(14) 0.0557(13) -0.0156(11) 0.0131(11) 0.0092(11)
C1 0.0618(17) 0.0422(15) 0.0454(16) 0.0012(12) 0.0144(14) 0.0070(13)
C2 0.075(2) 0.0467(17) 0.0572(19) -0.0064(14) 0.0134(16) 0.0034(15)
C3 0.080(2) 0.064(2) 0.0505(18) -0.0160(16) 0.0119(17) 0.0159(18)
C4 0.069(2) 0.070(2) 0.0473(18) -0.0027(16) 0.0214(15) 0.0190(17)
C5 0.0594(18) 0.0584(18) 0.0514(18) 0.0011(14) 0.0205(15) 0.0072(14)
C6 0.0576(17) 0.0454(16) 0.0424(15) -0.0014(12) 0.0153(13) 0.0079(13)
C7 0.0551(16) 0.0413(15) 0.0428(15) 0.0027(12) 0.0150(13) 0.0035(13)
C8 0.0565(16) 0.0365(14) 0.0455(15) 0.0026(12) 0.0160(13) 0.0027(12)
C9 0.0588(16) 0.0332(14) 0.0445(15) 0.0031(12) 0.0171(13) 0.0049(12)
C10 0.073(2) 0.0424(16) 0.0519(17) 0.0050(13) 0.0243(15) 0.0001(14)
C11 0.0534(17) 0.0593(19) 0.0473(16) -0.0012(14) 0.0169(14) -0.0027(14)
C12 0.0594(18) 0.063(2) 0.060(2) -0.0122(16) 0.0152(15) -0.0018(15)
C13 0.061(2) 0.088(3) 0.104(3) -0.043(2) 0.023(2) -0.0027(19)
C14 0.074(3) 0.153(5) 0.090(3) -0.051(3) 0.046(2) -0.020(3)
C15 0.093(3) 0.132(4) 0.067(2) 0.000(3) 0.042(2) -0.012(3)
C16 0.065(2) 0.091(3) 0.061(2) 0.0108(19) 0.0260(17) -0.0029(18)
C17 0.0576(17) 0.0504(17) 0.0512(17) -0.0011(14) 0.0108(14) 0.0028(14)
C18 0.069(2) 0.0503(19) 0.105(3) 0.0001(18) 0.025(2) 0.0057(16)
C19 0.079(3) 0.069(2) 0.120(4) -0.018(2) 0.024(2) 0.020(2)
C20 0.060(2) 0.103(3) 0.079(3) -0.019(2) 0.0146(19) 0.008(2)
C21 0.070(2) 0.095(3) 0.111(3) -0.015(3) 0.037(2) -0.022(2)
C22 0.078(2) 0.059(2) 0.102(3) -0.017(2) 0.033(2) -0.0114(18)
C23 0.078(3) 0.162(5) 0.128(4) -0.035(4) 0.037(3) 0.016(3)
C24 0.318(6) 0.154(4) 0.159(5) 0.019(4) 0.126(5) 0.062(4)
Cl2 0.300(6) 0.139(4) 0.145(4) 0.028(3) 0.137(4) 0.072(4)
Cl3 0.367(6) 0.157(3) 0.140(3) 0.017(3) 0.112(4) 0.035(4)
Cl4 0.297(6) 0.182(5) 0.204(5) 0.003(4) 0.120(4) 0.094(4)
C24' 0.319(6) 0.156(4) 0.159(5) 0.018(4) 0.126(5) 0.064(4)
Cl2' 0.211(6) 0.215(9) 0.199(7) 0.040(6) 0.056(5) 0.113(6)
Cl3' 0.217(4) 0.166(4) 0.130(3) 0.032(3) 0.032(3) -0.052(3)
Cl4' 0.114(2) 0.128(3) 0.163(3) 0.024(3) 0.071(2) 0.029(2)

loop_
_atom_type_symbol
_atom_type_description
_atom_type_scat_dispersion_real
_atom_type_scat_dispersion_imag
_atom_type_scat_source
C C 0.0033 0.0016 'International Tables Vol C Tables 4.2.6.8 and 6.1.1.4'
H H 0.0000 0.0000 'International Tables Vol C Tables 4.2.6.8 and 6.1.1.4'
N N 0.0061 0.0033 'International Tables Vol C Tables 4.2.6.8 and 6.1.1.4'
O O 0.0106 0.0060 'International Tables Vol C Tables 4.2.6.8 and 6.1.1.4'
S S 0.1246 0.1234 'International Tables Vol C Tables 4.2.6.8 and 6.1.1.4'
Cl Cl 0.1484 0.1585 'International Tables Vol C Tables 4.2.6.8 and 6.1.1.4'

loop_
_geom_angle_atom_site_label_1
_geom_angle_atom_site_label_2
_geom_angle_atom_site_label_3
_geom_angle
O4 S1 O3 120.27(14)
O4 S1 N2 105.80(13)
O3 S1 N2 106.30(13)
O4 S1 C17 108.52(14)
O3 S1 C17 108.58(14)
N2 S1 C17 106.57(13)
C8 N1 C1 110.8(2)
C8 N1 H1A 123(2)
C1 N1 H1A 125(2)
C9 N2 S1 117.57(18)
C9 N2 H2A 119(2)
S1 N2 H2A 109(2)
C2 C1 C6 121.5(3)
C2 C1 N1 128.4(3)
C6 C1 N1 110.1(2)
C3 C2 C1 117.3(3)
C3 C2 H2 121.4
C1 C2 H2 121.4
C2 C3 C4 120.9(3)
C2 C3 H3 119.6
C4 C3 H3 119.6
C5 C4 C3 121.9(3)
C5 C4 Cl1 119.5(3)
C3 C4 Cl1 118.6(2)
C4 C5 C6 117.3(3)
C4 C5 H5 121.3
C6 C5 H5 121.3
C5 C6 C1 121.1(3)
C5 C6 C7 130.9(3)
C1 C6 C7 108.0(2)
O1 C7 C6 129.6(3)
O1 C7 C8 126.2(2)
C6 C7 C8 104.2(2)
C9 C8 N1 127.3(3)
C9 C8 C7 125.8(3)
N1 C8 C7 106.9(2)
C8 C9 N2 120.8(2)
C8 C9 C10 121.2(3)
N2 C9 C10 117.9(2)
O2 C10 C9 119.0(3)
O2 C10 C11 119.6(3)
C9 C10 C11 121.3(3)
C12 C11 C16 120.2(3)
C12 C11 C10 122.6(3)
C16 C11 C10 117.1(3)
C13 C12 C11 119.5(3)
C13 C12 H12 120.2
C11 C12 H12 120.2
C12 C13 C14 119.1(4)
C12 C13 H13 120.4
C14 C13 H13 120.4
C15 C14 C13 121.4(4)
C15 C14 H14 119.3
C13 C14 H14 119.3
C14 C15 C16 119.8(4)
C14 C15 H15 120.1
C16 C15 H15 120.1
C15 C16 C11 119.8(4)
C15 C16 H16 120.1
C11 C16 H16 120.1
C18 C17 C22 120.2(3)
C18 C17 S1 119.8(2)
C22 C17 S1 119.9(2)
C17 C18 C19 118.8(3)
C17 C18 H18 120.6
C19 C18 H18 120.6
C20 C19 C18 122.2(4)
C20 C19 H19 118.9
C18 C19 H19 118.9
C19 C20 C21 117.3(3)
C19 C20 C23 121.9(4)
C21 C20 C23 120.8(4)
C20 C21 C22 122.2(4)
C20 C21 H21 118.9
C22 C21 H21 118.9
C21 C22 C17 119.2(3)
C21 C22 H22 120.4
C17 C22 H22 120.4
C20 C23 H23A 109.5
C20 C23 H23B 109.5
H23A C23 H23B 109.5
C20 C23 H23C 109.5
H23A C23 H23C 109.5
H23B C23 H23C 109.5
Cl3 C24 Cl4 128.4(15)
Cl3 C24 Cl2 105.5(11)
Cl4 C24 Cl2 100.9(11)
Cl3 C24 H24 106.8
Cl4 C24 H24 106.8
Cl2 C24 H24 106.8
Cl2' C24' Cl3' 132.1(13)
Cl2' C24' Cl4' 120.9(13)
Cl3' C24' Cl4' 105.7(9)
Cl2' C24' H24' 93.6
Cl3' C24' H24' 93.6
Cl4' C24' H24' 93.6

loop_
_geom_bond_atom_site_label_1
_geom_bond_atom_site_label_2
_geom_bond_distance
S1 O4 1.423(2)
S1 O3 1.423(2)
S1 N2 1.643(3)
S1 C17 1.753(3)
Cl1 C4 1.747(3)
N1 C8 1.366(4)
N1 C1 1.392(4)
N1 H1A 0.821(18)
N2 C9 1.421(4)
N2 H2A 0.815(17)
O1 C7 1.210(3)
O2 C10 1.223(4)
C1 C2 1.384(4)
C1 C6 1.388(4)
C2 C3 1.381(4)
C2 H2 0.9300
C3 C4 1.396(5)
C3 H3 0.9300
C4 C5 1.369(4)
C5 C6 1.386(4)
C5 H5 0.9300
C6 C7 1.466(4)
C7 C8 1.518(4)
C8 C9 1.364(4)
C9 C10 1.480(4)
C10 C11 1.488(4)
C11 C12 1.386(4)
C11 C16 1.389(4)
C12 C13 1.383(5)
C12 H12 0.9300
C13 C14 1.387(6)
C13 H13 0.9300
C14 C15 1.359(7)
C14 H14 0.9300
C15 C16 1.375(5)
C15 H15 0.9300
C16 H16 0.9300
C17 C18 1.371(4)
C17 C22 1.372(5)
C18 C19 1.381(5)
C18 H18 0.9300
C19 C20 1.365(6)
C19 H19 0.9300
C20 C21 1.369(6)
C20 C23 1.517(5)
C21 C22 1.371(5)
C21 H21 0.9300
C22 H22 0.9300
C23 H23A 0.9600
C23 H23B 0.9600
C23 H23C 0.9600
C24 Cl3 1.476(18)
C24 Cl4 1.58(2)
C24 Cl2 1.917(18)
C24 H24 0.9800
C24' Cl2' 1.493(19)
C24' Cl3' 1.656(17)
C24' Cl4' 1.865(19)
C24' H24' 0.9800

loop_
_geom_hbond_atom_site_label_D
_geom_hbond_atom_site_label_H
_geom_hbond_atom_site_label_A
_geom_hbond_distance_DH
_geom_hbond_distance_HA
_geom_hbond_distance_DA
_geom_hbond_angle_DHA
_geom_hbond_site_symmetry_A
N2 H2A O2 0.815(17) 2.26(2) 2.953(3) 143(3) 2_645
N2 H2A O1 0.815(17) 2.33(2) 2.856(3) 123(2) .
N1 H1A O4 0.821(18) 2.29(2) 3.016(3) 149(3) 2_655
N1 H1A O2 0.821(18) 2.21(3) 2.725(3) 121(3) .
C24 H24 O4 0.98 2.41 3.36(2) 162.8 1_556
C3 H3 O3 0.93 2.56 3.349(4) 143.4 4_576

loop_
_geom_torsion_atom_site_label_1
_geom_torsion_atom_site_label_2
_geom_torsion_atom_site_label_3
_geom_torsion_atom_site_label_4
_geom_torsion
O4 S1 N2 C9 166.8(2)
O3 S1 N2 C9 37.8(2)
C17 S1 N2 C9 -77.8(2)
C8 N1 C1 C2 -177.2(3)
C8 N1 C1 C6 1.7(3)
C6 C1 C2 C3 0.4(4)
N1 C1 C2 C3 179.2(3)
C1 C2 C3 C4 -0.2(5)
C2 C3 C4 C5 0.5(5)
C2 C3 C4 Cl1 179.8(2)
C3 C4 C5 C6 -0.9(5)
Cl1 C4 C5 C6 179.8(2)
C4 C5 C6 C1 1.0(4)
C4 C5 C6 C7 -179.3(3)
C2 C1 C6 C5 -0.8(4)
N1 C1 C6 C5 -179.8(3)
C2 C1 C6 C7 179.5(3)
N1 C1 C6 C7 0.4(3)
C5 C6 C7 O1 -3.5(5)
C1 C6 C7 O1 176.2(3)
C5 C6 C7 C8 178.2(3)
C1 C6 C7 C8 -2.1(3)
C1 N1 C8 C9 179.4(3)
C1 N1 C8 C7 -3.0(3)
O1 C7 C8 C9 2.3(5)
C6 C7 C8 C9 -179.3(3)
O1 C7 C8 N1 -175.3(3)
C6 C7 C8 N1 3.1(3)
N1 C8 C9 N2 179.7(3)
C7 C8 C9 N2 2.6(4)
N1 C8 C9 C10 0.6(5)
C7 C8 C9 C10 -176.4(3)
S1 N2 C9 C8 105.5(3)
S1 N2 C9 C10 -75.3(3)
C8 C9 C10 O2 -21.7(5)
N2 C9 C10 O2 159.2(3)
C8 C9 C10 C11 156.4(3)
N2 C9 C10 C11 -22.7(4)
O2 C10 C11 C12 143.2(3)
C9 C10 C11 C12 -34.9(4)
O2 C10 C11 C16 -33.6(5)
C9 C10 C11 C16 148.3(3)
C16 C11 C12 C13 0.5(5)
C10 C11 C12 C13 -176.1(3)
C11 C12 C13 C14 -2.5(5)
C12 C13 C14 C15 2.0(6)
C13 C14 C15 C16 0.6(7)
C14 C15 C16 C11 -2.6(6)
C12 C11 C16 C15 2.0(5)
C10 C11 C16 C15 178.9(3)
O4 S1 C17 C18 -159.4(3)
O3 S1 C17 C18 -27.1(3)
N2 S1 C17 C18 87.0(3)
O4 S1 C17 C22 24.5(3)
O3 S1 C17 C22 156.8(3)
N2 S1 C17 C22 -89.0(3)
C22 C17 C18 C19 -0.5(6)
S1 C17 C18 C19 -176.5(3)
C17 C18 C19 C20 0.1(7)
C18 C19 C20 C21 0.1(7)
C18 C19 C20 C23 179.9(4)
C19 C20 C21 C22 0.1(7)
C23 C20 C21 C22 -179.7(4)
C20 C21 C22 C17 -0.5(7)
C18 C17 C22 C21 0.7(6)
S1 C17 C22 C21 176.7(3)
